data_7217560
loop_
_publ_author_name
'Vyas, Vijay S.'
'Gutzler, Rico'
'Nuss, J\"urgen'
'Kern, Klaus'
'Lotsch, Bettina V.'

_publ_section_title
;
 Optical gap in herringbone and \p-stacked crystals of
 [1]benzothieno[3,2-b]benzothiophene and its brominated derivative
;
_journal_issue 32
_journal_name_full CrystEngComm
_journal_page_first 7389
_journal_paper_doi 10.1039/C4CE00752B
_journal_volume 16
_journal_year 2014
_chemical_formula_moiety 'C14 H6 Br2 S2'
_chemical_formula_sum 'C14 H6 Br2 S2'
_chemical_formula_weight 398.13
_space_group_crystal_system monoclinic
_space_group_IT_number 14
_space_group_name_Hall '-P 2yn'
_space_group_name_H-M_alt 'P 1 21/n 1'
_symmetry_cell_setting monoclinic
_symmetry_Int_Tables_number 14
_symmetry_space_group_name_Hall '-P 2yn'
_symmetry_space_group_name_H-M 'P 1 21/n 1'
_atom_sites_solution_hydrogens geom
_atom_sites_solution_primary direct
_atom_sites_solution_secondary difmap
_audit_creation_method SHELXL-2013
_cell_angle_alpha 90
_cell_angle_beta 99.080(9)
_cell_angle_gamma 90
_cell_formula_units_Z 2
_cell_length_a 7.339(5)
_cell_length_b 3.915(3)
_cell_length_c 22.078(14)
_cell_measurement_reflns_used 2062
_cell_measurement_temperature 298(2)
_cell_measurement_theta_max 26.34
_cell_measurement_theta_min 2.82
_cell_volume 626.4(8)
_computing_cell_refinement 'Bruker Suite (Bruker AXS)'
_computing_data_collection 'Bruker Suite (Bruker AXS)'
_computing_data_reduction 'Bruker Suite (Bruker AXS)'
_computing_structure_refinement 'SHELXL-2013 (Sheldrick, 2013)'
_computing_structure_solution 'SHELXL-2013 (Sheldrick, 2013)'
_diffrn_ambient_temperature 298(2)
_diffrn_measured_fraction_theta_full 0.968
_diffrn_measured_fraction_theta_max 0.956
_diffrn_measurement_device_type 'SMART APEX I, Bruker AXS'
_diffrn_measurement_method \wscan
_diffrn_radiation_probe x-ray
_diffrn_radiation_type MoK\a
_diffrn_radiation_wavelength 0.71073
_diffrn_reflns_av_R_equivalents 0.0499
_diffrn_reflns_av_unetI/netI 0.0541
_diffrn_reflns_Laue_measured_fraction_full 0.968
_diffrn_reflns_Laue_measured_fraction_max 0.956
_diffrn_reflns_limit_h_max 9
_diffrn_reflns_limit_h_min -7
_diffrn_reflns_limit_k_max 4
_diffrn_reflns_limit_k_min -4
_diffrn_reflns_limit_l_max 21
_diffrn_reflns_limit_l_min -26
_diffrn_reflns_number 2888
_diffrn_reflns_point_group_measured_fraction_full 0.968
_diffrn_reflns_point_group_measured_fraction_max 0.956
_diffrn_reflns_theta_full 25.242
_diffrn_reflns_theta_max 26.413
_diffrn_reflns_theta_min 1.868
_diffrn_source 'fine-focus sealed tube'
_exptl_absorpt_coefficient_mu 6.778
_exptl_absorpt_correction_T_max 0.49
_exptl_absorpt_correction_T_min 0.27
_exptl_absorpt_correction_type multi-scan
_exptl_absorpt_process_details
; 
semi empirical absorption correction with SADABS,
G.M. Sheldrick, SADABS, Version 2007/4, University of G\"ottingen. Germany. 
;
_exptl_crystal_colour colorless
_exptl_crystal_density_diffrn 2.111
_exptl_crystal_description needle
_exptl_crystal_F_000 384
_exptl_crystal_size_max 0.300
_exptl_crystal_size_mid 0.100
_exptl_crystal_size_min 0.020
_refine_diff_density_max 2.730
_refine_diff_density_min -2.538
_refine_diff_density_rms 0.337
_refine_ls_extinction_method none
_refine_ls_goodness_of_fit_ref 1.187
_refine_ls_hydrogen_treatment constr
_refine_ls_matrix_type full
_refine_ls_number_parameters 82
_refine_ls_number_reflns 1226
_refine_ls_number_restraints 0
_refine_ls_restrained_S_all 1.187
_refine_ls_R_factor_all 0.0966
_refine_ls_R_factor_gt 0.0920
_refine_ls_shift/su_max 0.000
_refine_ls_shift/su_mean 0.000
_refine_ls_structure_factor_coef Fsqd
_refine_ls_weighting_details
;
 w=1/[\s^2^(Fo^2^)+(0.0971P)^2^+21.3774P]
 where P=(Fo^2^+2Fc^2^)/3
;
_refine_ls_weighting_scheme calc
_refine_ls_wR_factor_gt 0.2529
_refine_ls_wR_factor_ref 0.2555
_reflns_Friedel_coverage 0.000
_reflns_number_gt 1100
_reflns_number_total 1226
_reflns_threshold_expression 'I > 2\s(I)'
_cod_duplicate_entry 7215891
_cod_data_source_file c4ce00752b2.cif
_cod_data_source_block lot5_0m
_cod_original_cell_volume 626.4(7)
_cod_original_sg_symbol_H-M 'P 21/n'
_cod_database_code 7217560
_shelx_space_group_comment
;
The symmetry employed for this shelxl refinement is uniquely defined
by the following loop, which should always be used as a source of
symmetry information in preference to the above space-group names.
They are only intended as comments.
;
_shelx_estimated_absorpt_t_min 0.236
_shelx_estimated_absorpt_t_max 0.876
_shelxl_version_number 2013-2

loop_
_space_group_symop_operation_xyz
'x, y, z'
'-x+1/2, y+1/2, -z+1/2'
'-x, -y, -z'
'x-1/2, -y-1/2, z-1/2'

loop_
_atom_site_label
_atom_site_type_symbol
_atom_site_fract_x
_atom_site_fract_y
_atom_site_fract_z
_atom_site_U_iso_or_equiv
_atom_site_adp_type
_atom_site_occupancy
_atom_site_site_symmetry_order
_atom_site_calc_flag
_atom_site_refinement_flags_posn
_atom_site_refinement_flags_adp
Br Br -0.07697(18) -0.1845(3) 0.29560(6) 0.0346(5) Uani 1 1 d . .
S S 0.2367(4) 0.4004(8) 0.51970(15) 0.0275(8) Uani 1 1 d . .
C1 C 0.2408(18) 0.255(3) 0.4447(6) 0.026(3) Uani 1 1 d . .
C2 C 0.0942(18) 0.107(3) 0.4072(6) 0.029(3) Uani 1 1 d . .
H2 H -0.0189 0.0727 0.4202 0.035 Uiso 1 1 calc R U
C3 C 0.1242(18) 0.013(3) 0.3497(7) 0.031(3) Uani 1 1 d . .
C4 C 0.2928(19) 0.055(3) 0.3297(6) 0.030(3) Uani 1 1 d . .
H4 H 0.3079 -0.0191 0.2908 0.036 Uiso 1 1 calc R U
C5 C 0.438(2) 0.207(3) 0.3677(7) 0.032(3) Uani 1 1 d . .
H5 H 0.5510 0.2396 0.3543 0.038 Uiso 1 1 calc R U
C6 C 0.4136(18) 0.308(3) 0.4258(6) 0.028(3) Uani 1 1 d . .
C7 C 0.5366(18) 0.467(3) 0.4745(6) 0.028(3) Uani 1 1 d . .

loop_
_atom_site_aniso_label
_atom_site_aniso_U_11
_atom_site_aniso_U_22
_atom_site_aniso_U_33
_atom_site_aniso_U_23
_atom_site_aniso_U_13
_atom_site_aniso_U_12
Br 0.0368(8) 0.0150(7) 0.0477(9) -0.0016(5) -0.0070(6) -0.0003(5)
S 0.0296(16) 0.0133(14) 0.0393(18) 0.0001(12) 0.0048(13) -0.0023(12)
C1 0.034(7) 0.003(5) 0.043(7) 0.003(5) 0.007(5) -0.002(4)
C2 0.030(7) 0.013(6) 0.043(8) 0.001(5) -0.001(5) -0.001(5)
C3 0.028(7) 0.013(6) 0.048(8) 0.003(5) -0.006(5) 0.000(5)
C4 0.037(7) 0.013(6) 0.039(7) 0.004(5) -0.002(5) 0.003(5)
C5 0.035(7) 0.014(6) 0.046(8) 0.000(5) 0.007(6) 0.000(5)
C6 0.035(7) 0.006(5) 0.042(7) 0.004(5) 0.001(5) -0.004(5)
C7 0.031(6) 0.010(5) 0.043(7) 0.005(5) 0.003(5) 0.004(5)

loop_
_atom_type_symbol
_atom_type_description
_atom_type_scat_dispersion_real
_atom_type_scat_dispersion_imag
_atom_type_scat_source
C C 0.0033 0.0016 'International Tables Vol C Tables 4.2.6.8 and 6.1.1.4'
H H 0.0000 0.0000 'International Tables Vol C Tables 4.2.6.8 and 6.1.1.4'
S S 0.1246 0.1234 'International Tables Vol C Tables 4.2.6.8 and 6.1.1.4'
Br Br -0.2901 2.4595 'International Tables Vol C Tables 4.2.6.8 and 6.1.1.4'

loop_
_geom_angle_atom_site_label_1
_geom_angle_atom_site_label_2
_geom_angle_atom_site_label_3
_geom_angle
_geom_angle_site_symmetry_1
_geom_angle_site_symmetry_3
C7 S C1 90.5(6) 3_666 .
C2 C1 C6 122.5(13) . .
C2 C1 S 125.1(10) . .
C6 C1 S 112.4(10) . .
C3 C2 C1 116.4(12) . .
C2 C3 C4 123.0(12) . .
C2 C3 Br 117.8(10) . .
C4 C3 Br 119.2(11) . .
C5 C4 C3 120.0(13) . .
C6 C5 C4 119.0(13) . .
C5 C6 C1 119.2(12) . .
C5 C6 C7 131.5(13) . .
C1 C6 C7 109.3(12) . .
C7 C7 C6 115.1(15) 3_666 .
C7 C7 S 112.7(14) 3_666 3_666
C6 C7 S 132.2(11) . 3_666

loop_
_geom_bond_atom_site_label_1
_geom_bond_atom_site_label_2
_geom_bond_distance
_geom_bond_site_symmetry_2
Br C3 1.910(13) .
S C7 1.728(14) 3_666
S C1 1.755(14) .
C1 C2 1.377(18) .
C1 C6 1.412(19) .
C2 C3 1.37(2) .
C3 C4 1.39(2) .
C4 C5 1.383(19) .
C5 C6 1.38(2) .
C6 C7 1.431(18) .
C7 C7 1.35(3) 3_666
C7 S 1.728(13) 3_666
